data_4076765
loop_
_publ_author_name
'Zheng, Xiaolai'
'Wang, Bing'
'Herberich, Gerhard E.'

_publ_section_title
;
 Borabenzene Adducts of Ylidic Lewis Bases. Syntheses and Structures of
 3,5-Me2C5H3BCH2PPh3, 3,5-Me2C5H3BCH(SiMe3)PPh3, and C5H5BN(Ph)PPh31
;
_journal_issue 9
_journal_name_full Organometallics
_journal_page_first 1949
_journal_paper_doi 10.1021/om011081q
_journal_volume 21
_journal_year 2002
_chemical_compound_source 'see paper'
_chemical_formula_sum 'C32.5 H29 B N P'
_chemical_formula_weight 475.38
_chemical_name_common ' compound 9'
_chemical_name_systematic ' N-(triphenylphosphonio)anilide-borabenzene'
_space_group_IT_number 2
_symmetry_cell_setting triclinic
_symmetry_space_group_name_Hall '-P 1'
_symmetry_space_group_name_H-M 'P -1'
_atom_sites_solution_hydrogens geom
_atom_sites_solution_primary direct
_atom_sites_solution_secondary difmap
_cell_angle_alpha 81.27(2)
_cell_angle_beta 83.57(2)
_cell_angle_gamma 74.77(2)
_cell_formula_units_Z 2.00
_cell_length_a 9.217(2)
_cell_length_b 12.037(5)
_cell_length_c 12.448(3)
_cell_measurement_reflns_used 25
_cell_measurement_temperature 150
_cell_measurement_theta_max 22
_cell_measurement_theta_min 18
_cell_volume 1313.3(7)
_computing_cell_refinement CAD4_(Enraf-Nonius,_1977)
_computing_data_collection CAD4_(Enraf-Nonius,_1977)
_computing_data_reduction PROCESS_MolEN_(Fair,_1990)
_computing_structure_refinement 'SHELXL-97 (Sheldrick, 1997)'
_computing_structure_solution 'SHELXS-97 (Sheldrick, 1990)'
_diffrn_ambient_temperature 150
_diffrn_measured_fraction_theta_full 1.000
_diffrn_measured_fraction_theta_max 1.000
_diffrn_measurement_device Enraf_Nonius_CAD4
_diffrn_measurement_method \q/2\q
_diffrn_radiation_type Cu-K\a
_diffrn_radiation_wavelength 1.54184
_diffrn_reflns_av_R_equivalents 0.034
_diffrn_reflns_av_sigmaI/netI 0.0676
_diffrn_reflns_limit_h_max 5
_diffrn_reflns_limit_h_min -11
_diffrn_reflns_limit_k_max 13
_diffrn_reflns_limit_k_min -15
_diffrn_reflns_limit_l_max 15
_diffrn_reflns_limit_l_min -15
_diffrn_reflns_number 8346
_diffrn_reflns_theta_full 74.85
_diffrn_reflns_theta_max 74.9
_diffrn_reflns_theta_min 3.6
_diffrn_standards_decay_% -5.43
_diffrn_standards_interval_time 120
_diffrn_standards_number 3
_exptl_absorpt_coefficient_mu 1.056
_exptl_absorpt_correction_T_max 0.786
_exptl_absorpt_correction_T_min 0.554
_exptl_absorpt_correction_type numerical
_exptl_crystal_colour brown-yellow
_exptl_crystal_density_diffrn 1.202
_exptl_crystal_density_meas ?
_exptl_crystal_description platelet
_exptl_crystal_F_000 502
_exptl_crystal_size_max 0.54
_exptl_crystal_size_mid 0.40
_exptl_crystal_size_min 0.26
_refine_diff_density_max 0.707
_refine_diff_density_min -0.283
_refine_diff_density_rms 0.103
_refine_ls_extinction_coef not_refined
_refine_ls_extinction_method none
_refine_ls_goodness_of_fit_ref 1.060
_refine_ls_hydrogen_treatment refined_isotropically
_refine_ls_matrix_type full
_refine_ls_number_parameters 433
_refine_ls_number_reflns 5412
_refine_ls_number_restraints 15
_refine_ls_restrained_S_all 1.067
_refine_ls_R_factor_all 0.0765
_refine_ls_R_factor_gt 0.0573
_refine_ls_shift/su_max 0.000
_refine_ls_shift/su_mean 0.000
_refine_ls_structure_factor_coef Fsqd
_refine_ls_weighting_details 'calc w=1/[\s^2^(Fo^2^)+(0.0740P)^2^+0.0000P] where P=(Fo^2^+2Fc^2^)/3'
_refine_ls_weighting_scheme calc
_refine_ls_wR_factor_gt 0.1402
_refine_ls_wR_factor_ref 0.1488
_reflns_number_gt 4109
_reflns_number_total 5412
_reflns_threshold_expression >2sigma(I)
_cod_data_source_file om011081q.cif
_cod_data_source_block WB19_080301
_cod_depositor_comments
;
The following automatic conversions were performed:
'_atom_site_symetry_multiplicity' tag replaced with
'_atom_site_symmetry_multiplicity'.

Automatic conversion script
Id: cif_correct_tags 1440 2010-10-19 06:21:57Z saulius 

The following automatic conversions were performed:

'_exptl_crystal_density_meas' value 'none' was changed to '?' - the
value is perceived as not measured.

Automatic conversion script
Id: cif_fix_values 3008 2015-01-20 13:52:24Z robertas 
;
_cod_original_sg_symbol_H-M P-1
_cod_original_formula_sum 'C32.5 H29 B1 N1 P1'
_cod_database_code 4076765

loop_
_symmetry_equiv_pos_as_xyz
'x, y, z'
'-x, -y, -z'

loop_
_atom_site_label
_atom_site_type_symbol
_atom_site_fract_x
_atom_site_fract_y
_atom_site_fract_z
_atom_site_U_iso_or_equiv
_atom_site_adp_type
_atom_site_occupancy
_atom_site_symmetry_multiplicity
_atom_site_calc_flag
_atom_site_refinement_flags
_atom_site_disorder_assembly
_atom_site_disorder_group
P P 0.42607(6) 0.79982(5) 0.30627(4) 0.02069(15) Uani 1 1 d . . .
N N 0.3399(2) 0.71029(15) 0.38265(15) 0.0222(4) Uani 1 1 d . . .
B B 0.3109(3) 0.7074(2) 0.5066(2) 0.0229(5) Uani 1 1 d . . .
C11 C 0.3613(3) 0.7846(2) 0.57143(19) 0.0270(5) Uani 1 1 d . . .
C12 C 0.3338(3) 0.7707(2) 0.6841(2) 0.0295(5) Uani 1 1 d . . .
C13 C 0.2595(3) 0.6893(2) 0.7403(2) 0.0300(5) Uani 1 1 d . . .
C14 C 0.2064(3) 0.6192(2) 0.6825(2) 0.0285(5) Uani 1 1 d . . .
C15 C 0.2268(2) 0.62406(19) 0.57006(18) 0.0239(4) Uani 1 1 d . . .
C21 C 0.5969(2) 0.79634(19) 0.36471(18) 0.0228(4) Uani 1 1 d . . .
C22 C 0.6872(3) 0.6882(2) 0.4040(2) 0.0277(5) Uani 1 1 d . . .
C23 C 0.8209(3) 0.6809(2) 0.4471(2) 0.0304(5) Uani 1 1 d . . .
C24 C 0.8664(3) 0.7805(2) 0.4541(2) 0.0316(5) Uani 1 1 d . . .
C25 C 0.7752(3) 0.8883(2) 0.4184(2) 0.0324(5) Uani 1 1 d . . .
C26 C 0.6406(3) 0.8973(2) 0.37358(19) 0.0273(5) Uani 1 1 d . . .
C31 C 0.4704(2) 0.75435(19) 0.17283(18) 0.0249(4) Uani 1 1 d . . .
C32 C 0.3790(3) 0.8076(2) 0.0883(2) 0.0336(5) Uani 1 1 d . . .
C33 C 0.4032(3) 0.7630(3) -0.0106(2) 0.0414(6) Uani 1 1 d . . .
C34 C 0.5162(3) 0.6640(2) -0.0251(2) 0.0391(6) Uani 1 1 d . . .
C35 C 0.6084(4) 0.6110(3) 0.0578(2) 0.0436(7) Uani 1 1 d . . .
C36 C 0.5853(3) 0.6558(2) 0.1562(2) 0.0367(6) Uani 1 1 d . . .
C41 C 0.3117(2) 0.94595(18) 0.29071(18) 0.0230(4) Uani 1 1 d . . .
C42 C 0.3629(3) 1.0334(2) 0.2223(2) 0.0295(5) Uani 1 1 d . . .
C43 C 0.2748(3) 1.1471(2) 0.2142(2) 0.0366(6) Uani 1 1 d . . .
C44 C 0.1354(3) 1.1727(2) 0.2715(2) 0.0372(6) Uani 1 1 d . . .
C45 C 0.0814(3) 1.0863(2) 0.3364(2) 0.0303(5) Uani 1 1 d . . .
C46 C 0.1699(2) 0.9732(2) 0.34718(19) 0.0251(5) Uani 1 1 d . . .
C51 C 0.2820(2) 0.63318(19) 0.32919(18) 0.0235(4) Uani 1 1 d . . .
C52 C 0.3535(3) 0.5152(2) 0.33974(19) 0.0273(5) Uani 1 1 d . . .
C53 C 0.2980(3) 0.4408(2) 0.2895(2) 0.0324(5) Uani 1 1 d . . .
C54 C 0.1745(3) 0.4836(2) 0.2288(2) 0.0359(6) Uani 1 1 d . . .
C55 C 0.1043(3) 0.6013(2) 0.2178(2) 0.0379(6) Uani 1 1 d . . .
C56 C 0.1577(3) 0.6758(2) 0.2692(2) 0.0309(5) Uani 1 1 d . . .
H11 H 0.419(3) 0.843(2) 0.540(2) 0.035(7) Uiso 1 1 d . . .
H12 H 0.365(3) 0.816(2) 0.727(2) 0.035(7) Uiso 1 1 d . . .
H13 H 0.241(3) 0.682(2) 0.817(2) 0.043(8) Uiso 1 1 d . . .
H14 H 0.149(3) 0.568(2) 0.729(2) 0.037(7) Uiso 1 1 d . . .
H15 H 0.189(3) 0.570(2) 0.538(2) 0.029(7) Uiso 1 1 d . . .
H22 H 0.657(3) 0.621(2) 0.403(2) 0.029(7) Uiso 1 1 d . . .
H23 H 0.882(3) 0.608(2) 0.475(2) 0.037(7) Uiso 1 1 d . . .
H24 H 0.959(3) 0.775(2) 0.481(2) 0.036(7) Uiso 1 1 d . . .
H25 H 0.801(3) 0.956(3) 0.427(3) 0.055(9) Uiso 1 1 d . . .
H26 H 0.576(3) 0.974(2) 0.348(2) 0.025(6) Uiso 1 1 d . . .
H32 H 0.294(4) 0.875(3) 0.094(3) 0.064(10) Uiso 1 1 d . . .
H33 H 0.339(4) 0.799(3) -0.069(3) 0.068(11) Uiso 1 1 d . . .
H34 H 0.527(3) 0.631(3) -0.092(2) 0.044(8) Uiso 1 1 d . . .
H35 H 0.695(4) 0.537(3) 0.050(3) 0.079(12) Uiso 1 1 d . . .
H36 H 0.649(4) 0.623(3) 0.207(3) 0.057(10) Uiso 1 1 d . . .
H42 H 0.462(3) 1.016(2) 0.179(2) 0.034(7) Uiso 1 1 d . . .
H43 H 0.312(3) 1.204(3) 0.166(2) 0.041(8) Uiso 1 1 d . . .
H43 H 0.071(3) 1.252(3) 0.262(3) 0.056(9) Uiso 1 1 d . . .
H44 H -0.017(3) 1.106(2) 0.372(2) 0.032(7) Uiso 1 1 d . . .
H45 H 0.138(3) 0.915(2) 0.396(2) 0.027(7) Uiso 1 1 d . . .
H52 H 0.441(3) 0.484(2) 0.381(2) 0.028(7) Uiso 1 1 d . . .
H53 H 0.346(3) 0.359(2) 0.299(2) 0.031(7) Uiso 1 1 d . . .
H54 H 0.137(3) 0.431(2) 0.195(2) 0.039(8) Uiso 1 1 d . . .
H55 H 0.019(3) 0.635(2) 0.171(2) 0.043(8) Uiso 1 1 d . . .
H56 H 0.105(3) 0.761(2) 0.261(2) 0.037(8) Uiso 1 1 d . . .
C61 C -0.0531(7) 0.9806(7) 1.0328(6) 0.062(2) Uani 0.50 1 d PD A -1
C62 C 0.0171(14) 0.9521(11) 0.9341(8) 0.075(4) Uiso 0.50 1 d PD A -1
H62 H 0.0007 0.8829 0.9098 0.097 Uiso 0.50 1 calc PR A -1
C63 C 0.1050(7) 1.0085(6) 0.8677(5) 0.0528(16) Uani 0.50 1 d PD A -1
H63 H 0.1441 0.9869 0.7952 0.069 Uiso 0.50 1 calc PR A -1
C64 C 0.137(3) 1.0975(17) 0.9069(15) 0.133(9) Uiso 0.50 1 d PD A -1
H64 H 0.2104 1.1364 0.8655 0.173 Uiso 0.50 1 calc PR A -1
C65 C 0.0695(9) 1.1341(7) 1.0020(7) 0.090(3) Uani 0.50 1 d PD A -1
H65 H 0.0832 1.2053 1.0238 0.117 Uiso 0.50 1 calc PR A -1
C66 C -0.0161(11) 1.0726(9) 1.0663(7) 0.049(2) Uiso 0.50 1 d PD A -1
H66 H -0.0533 1.0938 1.1392 0.063 Uiso 0.50 1 calc PR A -1
C60 C -0.1455(14) 0.9037(10) 1.1030(9) 0.057(3) Uiso 0.50 1 d P A -1
H60A H -0.2528 0.9439 1.1039 0.074 Uiso 0.50 1 calc PR A -1
H60B H -0.1138 0.8874 1.1776 0.074 Uiso 0.50 1 calc PR A -1
H60C H -0.1289 0.8305 1.0725 0.074 Uiso 0.50 1 calc PR A -1

loop_
_atom_site_aniso_label
_atom_site_aniso_U_11
_atom_site_aniso_U_22
_atom_site_aniso_U_33
_atom_site_aniso_U_23
_atom_site_aniso_U_13
_atom_site_aniso_U_12
P 0.0246(3) 0.0158(3) 0.0218(3) -0.0038(2) -0.00281(19) -0.0040(2)
N 0.0294(9) 0.0171(9) 0.0222(9) -0.0056(7) -0.0021(7) -0.0076(7)
B 0.0247(11) 0.0189(12) 0.0233(12) -0.0039(9) -0.0035(9) -0.0010(9)
C11 0.0312(11) 0.0231(12) 0.0277(12) -0.0053(9) -0.0021(9) -0.0076(9)
C12 0.0331(12) 0.0298(13) 0.0274(12) -0.0114(10) -0.0045(9) -0.0057(10)
C13 0.0321(12) 0.0308(13) 0.0235(11) -0.0035(10) -0.0010(9) -0.0022(10)
C14 0.0266(11) 0.0243(12) 0.0307(12) 0.0002(9) 0.0014(9) -0.0030(9)
C15 0.0248(10) 0.0183(10) 0.0279(11) -0.0041(9) -0.0030(8) -0.0034(8)
C21 0.0259(10) 0.0193(11) 0.0232(10) -0.0033(8) -0.0031(8) -0.0051(8)
C22 0.0308(11) 0.0187(11) 0.0343(12) -0.0037(9) -0.0054(9) -0.0061(9)
C23 0.0293(11) 0.0247(12) 0.0353(13) -0.0044(10) -0.0065(10) -0.0014(9)
C24 0.0261(11) 0.0350(14) 0.0354(13) -0.0072(11) -0.0067(10) -0.0071(10)
C25 0.0371(13) 0.0252(12) 0.0390(14) -0.0067(10) -0.0065(10) -0.0119(10)
C26 0.0325(11) 0.0198(11) 0.0307(12) -0.0040(9) -0.0054(9) -0.0068(9)
C31 0.0293(11) 0.0211(11) 0.0255(11) -0.0054(9) -0.0002(8) -0.0076(9)
C32 0.0370(13) 0.0360(14) 0.0276(12) -0.0099(11) -0.0050(10) -0.0042(11)
C33 0.0466(15) 0.0507(17) 0.0271(13) -0.0084(12) -0.0092(11) -0.0079(13)
C34 0.0531(16) 0.0408(16) 0.0276(13) -0.0139(11) 0.0075(11) -0.0180(13)
C35 0.0577(17) 0.0327(15) 0.0351(14) -0.0135(12) 0.0022(12) 0.0007(13)
C36 0.0447(14) 0.0291(13) 0.0310(13) -0.0077(11) -0.0038(11) 0.0026(11)
C41 0.0272(10) 0.0169(10) 0.0252(11) -0.0035(8) -0.0049(8) -0.0044(8)
C42 0.0297(11) 0.0229(12) 0.0352(13) -0.0020(10) -0.0022(9) -0.0063(9)
C43 0.0386(13) 0.0191(12) 0.0495(16) 0.0051(11) -0.0049(11) -0.0075(10)
C44 0.0384(13) 0.0189(12) 0.0522(16) -0.0055(11) -0.0083(12) -0.0010(10)
C45 0.0282(11) 0.0261(12) 0.0359(13) -0.0098(10) -0.0031(10) -0.0018(9)
C46 0.0289(11) 0.0224(11) 0.0253(11) -0.0050(9) -0.0052(9) -0.0066(9)
C51 0.0287(10) 0.0193(11) 0.0243(11) -0.0068(8) 0.0004(8) -0.0083(8)
C52 0.0326(12) 0.0197(11) 0.0297(12) -0.0049(9) -0.0035(9) -0.0054(9)
C53 0.0426(13) 0.0193(12) 0.0367(13) -0.0097(10) 0.0015(10) -0.0083(10)
C54 0.0436(14) 0.0343(14) 0.0387(14) -0.0154(11) -0.0016(11) -0.0198(11)
C55 0.0366(13) 0.0346(14) 0.0471(15) -0.0096(12) -0.0133(12) -0.0104(11)
C56 0.0316(12) 0.0227(12) 0.0395(14) -0.0077(10) -0.0059(10) -0.0052(9)
C61 0.043(3) 0.082(5) 0.051(4) -0.002(4) -0.014(3) 0.006(3)
C63 0.047(3) 0.055(4) 0.045(3) -0.010(3) -0.010(3) 0.012(3)
C65 0.102(7) 0.069(5) 0.096(7) -0.038(5) -0.071(6) 0.027(5)

loop_
_atom_type_symbol
_atom_type_description
_atom_type_scat_dispersion_real
_atom_type_scat_dispersion_imag
_atom_type_scat_source
P P 0.2955 0.4335 'International Tables Vol C Tables 4.2.6.8 and 6.1.1.4'
N N 0.0311 0.0180 'International Tables Vol C Tables 4.2.6.8 and 6.1.1.4'
C C 0.0181 0.0091 'International Tables Vol C Tables 4.2.6.8 and 6.1.1.4'
B B 0.0090 0.0039 'International Tables Vol C Tables 4.2.6.8 and 6.1.1.4'
H H 0.0000 0.0000 'International Tables Vol C Tables 4.2.6.8 and 6.1.1.4'

loop_
_geom_angle_atom_site_label_1
_geom_angle_atom_site_label_2
_geom_angle_atom_site_label_3
_geom_angle
N P C41 112.53(10)
N P C21 109.38(10)
C41 P C21 109.23(10)
N P C31 108.49(10)
C41 P C31 107.55(11)
C21 P C31 109.62(10)
C51 N B 118.62(18)
C51 N P 117.96(15)
B N P 123.36(15)
C15 B C11 116.4(2)
C15 B N 119.7(2)
C11 B N 123.9(2)
C12 C11 B 118.6(2)
C12 C11 H11 116.4(16)
B C11 H11 124.9(16)
C11 C12 C13 123.1(2)
C11 C12 H12 121.0(17)
C13 C12 H12 115.9(17)
C14 C13 C12 119.8(2)
C14 C13 H13 118.6(18)
C12 C13 H13 121.6(18)
C15 C14 C13 122.9(2)
C15 C14 H14 123.3(16)
C13 C14 H14 113.7(16)
C14 C15 B 119.1(2)
C14 C15 H15 116.8(15)
B C15 H15 124.0(15)
C22 C21 C26 119.5(2)
C22 C21 P 118.06(17)
C26 C21 P 122.45(17)
C23 C22 C21 120.2(2)
C23 C22 H22 119.0(16)
C21 C22 H22 120.7(16)
C22 C23 C24 120.6(2)
C22 C23 H23 120.5(17)
C24 C23 H23 118.9(17)
C25 C24 C23 119.5(2)
C25 C24 H24 120.5(17)
C23 C24 H24 120.0(17)
C24 C25 C26 120.7(2)
C24 C25 H25 120(2)
C26 C25 H25 119(2)
C25 C26 C21 119.5(2)
C25 C26 H26 120.5(14)
C21 C26 H26 120.0(14)
C32 C31 C36 118.7(2)
C32 C31 P 120.69(18)
C36 C31 P 120.09(19)
C33 C32 C31 120.3(2)
C33 C32 H32 116(2)
C31 C32 H32 124(2)
C34 C33 C32 120.2(3)
C34 C33 H33 119(2)
C32 C33 H33 120(2)
C35 C34 C33 120.0(2)
C35 C34 H34 120.5(18)
C33 C34 H34 119.5(18)
C34 C35 C36 119.9(3)
C34 C35 H35 122(2)
C36 C35 H35 118(2)
C35 C36 C31 120.8(3)
C35 C36 H36 118(2)
C31 C36 H36 121(2)
C46 C41 C42 119.4(2)
C46 C41 P 119.90(17)
C42 C41 P 120.67(17)
C43 C42 C41 119.8(2)
C43 C42 H42 119.2(15)
C41 C42 H42 120.9(15)
C44 C43 C42 120.0(2)
C44 C43 H43 122.1(17)
C42 C43 H43 117.9(18)
C45 C44 C43 120.7(2)
C45 C44 H43 119.3(19)
C43 C44 H43 119.8(19)
C44 C45 C46 119.8(2)
C44 C45 H44 119.0(16)
C46 C45 H44 121.2(16)
C45 C46 C41 120.2(2)
C45 C46 H45 120.4(16)
C41 C46 H45 119.2(15)
C56 C51 C52 120.2(2)
C56 C51 N 120.7(2)
C52 C51 N 119.1(2)
C53 C52 C51 119.4(2)
C53 C52 H52 119.5(15)
C51 C52 H52 121.2(15)
C54 C53 C52 120.4(2)
C54 C53 H53 120.6(16)
C52 C53 H53 119.0(16)
C53 C54 C55 120.0(2)
C53 C54 H54 119.3(17)
C55 C54 H54 120.6(17)
C54 C55 C56 119.9(2)
C54 C55 H55 121.8(17)
C56 C55 H55 118.3(17)
C51 C56 C55 120.1(2)
C51 C56 H56 121.0(16)
C55 C56 H56 118.9(16)
C62 C61 C66 113.7(8)
C62 C61 C60 121.0(8)
C66 C61 C60 124.8(6)
C63 C62 C61 126.9(10)
C63 C62 H62 116.5
C61 C62 H62 116.5
C62 C63 C64 115.5(11)
C62 C63 H63 122.2
C64 C63 H63 122.2
C63 C64 C65 121.5(13)
C63 C64 H64 119.2
C65 C64 H64 119.2
C66 C65 C64 119.8(10)
C66 C65 H65 120.1
C64 C65 H65 120.1
C65 C66 C61 121.8(7)
C65 C66 H66 119.1
C61 C66 H66 119.1

loop_
_geom_bond_atom_site_label_1
_geom_bond_atom_site_label_2
_geom_bond_distance
P N 1.6326(19)
P C41 1.792(2)
P C21 1.795(2)
P C31 1.798(2)
N C51 1.455(3)
N B 1.533(3)
B C15 1.504(3)
B C11 1.506(3)
C11 C12 1.390(3)
C11 H11 1.00(3)
C12 C13 1.398(3)
C12 H12 0.94(3)
C13 C14 1.396(3)
C13 H13 0.94(3)
C14 C15 1.385(3)
C14 H14 0.99(3)
C15 H15 0.96(3)
C21 C22 1.398(3)
C21 C26 1.400(3)
C22 C23 1.375(3)
C22 H22 0.93(3)
C23 C24 1.388(3)
C23 H23 0.95(3)
C24 C25 1.387(3)
C24 H24 0.93(3)
C25 C26 1.388(3)
C25 H25 0.93(3)
C26 H26 0.99(2)
C31 C32 1.391(3)
C31 C36 1.392(3)
C32 C33 1.389(3)
C32 H32 0.97(3)
C33 C34 1.381(4)
C33 H33 0.96(3)
C34 C35 1.380(4)
C34 H34 0.96(3)
C35 C36 1.385(4)
C35 H35 1.04(4)
C36 H36 0.89(3)
C41 C46 1.396(3)
C41 C42 1.399(3)
C42 C43 1.390(3)
C42 H42 1.00(3)
C43 C44 1.381(4)
C43 H43 0.95(3)
C44 C45 1.381(4)
C44 H43 0.98(3)
C45 C46 1.387(3)
C45 H44 0.95(3)
C46 H45 0.94(3)
C51 C56 1.378(3)
C51 C52 1.393(3)
C52 C53 1.392(3)
C52 H52 0.97(3)
C53 C54 1.378(4)
C53 H53 0.96(3)
C54 C55 1.387(4)
C54 H54 0.97(3)
C55 C56 1.390(3)
C55 H55 0.99(3)
C56 H56 1.01(3)
C61 C62 1.371(7)
C61 C66 1.374(7)
C61 C60 1.532(13)
C62 C63 1.329(7)
C62 H62 0.9800
C63 C64 1.353(9)
C63 H63 0.9800
C64 C65 1.353(9)
C64 H64 0.9800
C65 C66 1.340(7)
C65 H65 0.9800
C66 H66 0.9800
C60 H60A 0.9801
C60 H60B 0.9801
C60 H60C 0.9801
